data_7210133
loop_
_publ_author_name
'Kodama, Satoshi'
'Johmoto, Kohei'
'Sekine, Akiko'
'Fujii, Kotaro'
'Uekusa, Hidehiro'

_publ_section_title
;
 Structural understanding of solid-state photodimerization reactions of
 cinnamic amide derivatives in terms of reaction cavities -- color
 developer for thermosensitive paper
;
_journal_issue 23
_journal_name_full CrystEngComm
_journal_page_first 4667
_journal_paper_doi 10.1039/c3ce40130h
_journal_volume 15
_journal_year 2013
_chemical_formula_moiety 'C16 H15 N O2'
_chemical_formula_sum 'C16 H15 N O2'
_chemical_formula_weight 253.29
_chemical_name_systematic
;
?
;
_space_group_IT_number 14
_symmetry_cell_setting monoclinic
_symmetry_space_group_name_Hall '-P 2yn'
_symmetry_space_group_name_H-M 'P 1 21/n 1'
_atom_sites_solution_hydrogens geom
_atom_sites_solution_primary direct
_atom_sites_solution_secondary difmap
_audit_creation_method SHELXL-97
_cell_angle_alpha 90.00
_cell_angle_beta 113.1500(10)
_cell_angle_gamma 90.00
_cell_formula_units_Z 8
_cell_length_a 20.0583(4)
_cell_length_b 7.16980(10)
_cell_length_c 20.3740(4)
_cell_measurement_reflns_used 20849
_cell_measurement_temperature 293(2)
_cell_measurement_theta_max 68.17
_cell_measurement_theta_min 3.57
_cell_volume 2694.13(9)
_computing_cell_refinement 'PROCESS-AUTO (Rigaku, 1998)'
_computing_data_collection 'PROCESS-AUTO (Rigaku, 1998)'
_computing_data_reduction 'PROCESS-AUTO (Rigaku, 1998)'
_computing_molecular_graphics 'ORTEP-3 (Farrugia, 2008)'
_computing_publication_material 'SHELXL-97 (Sheldrick, 1997)'
_computing_structure_refinement 'SHELXL-97 (Sheldrick, 1997)'
_computing_structure_solution 'SHELXS-97 (Sheldrick, 1990)'
_diffrn_ambient_temperature 293(2)
_diffrn_measured_fraction_theta_full 0.991
_diffrn_measured_fraction_theta_max 0.991
_diffrn_measurement_device_type 'Rigaku R-AXIS RAPID II IP Area Detector'
_diffrn_measurement_method '\w scans'
_diffrn_radiation_monochromator graphite
_diffrn_radiation_source 'rotating anode X-ray tube'
_diffrn_radiation_type CuK\a
_diffrn_radiation_wavelength 1.54178
_diffrn_reflns_av_R_equivalents 0.0394
_diffrn_reflns_av_sigmaI/netI 0.0348
_diffrn_reflns_limit_h_max 24
_diffrn_reflns_limit_h_min -23
_diffrn_reflns_limit_k_max 8
_diffrn_reflns_limit_k_min -8
_diffrn_reflns_limit_l_max 24
_diffrn_reflns_limit_l_min -24
_diffrn_reflns_number 29886
_diffrn_reflns_theta_full 68.18
_diffrn_reflns_theta_max 68.18
_diffrn_reflns_theta_min 4.72
_exptl_absorpt_coefficient_mu 0.662
_exptl_absorpt_correction_T_max 0.9740
_exptl_absorpt_correction_T_min 0.7397
_exptl_absorpt_correction_type multi-scan
_exptl_absorpt_process_details 'Absorption was corrected by ABSCOR'
_exptl_crystal_colour yellow
_exptl_crystal_density_diffrn 1.249
_exptl_crystal_density_method 'not measured'
_exptl_crystal_description needle
_exptl_crystal_F_000 1072
_exptl_crystal_size_max 0.26
_exptl_crystal_size_mid 0.04
_exptl_crystal_size_min 0.04
_refine_diff_density_max 0.267
_refine_diff_density_min -0.300
_refine_diff_density_rms 0.058
_refine_ls_extinction_method none
_refine_ls_goodness_of_fit_ref 1.114
_refine_ls_hydrogen_treatment constr
_refine_ls_matrix_type full
_refine_ls_number_parameters 345
_refine_ls_number_reflns 4892
_refine_ls_number_restraints 0
_refine_ls_restrained_S_all 1.114
_refine_ls_R_factor_all 0.0858
_refine_ls_R_factor_gt 0.0504
_refine_ls_shift/su_max 0.000
_refine_ls_shift/su_mean 0.000
_refine_ls_structure_factor_coef Fsqd
_refine_ls_weighting_details 'calc w=1/[\s^2^(Fo^2^)+(0.0864P)^2^+0.2554P] where P=(Fo^2^+2Fc^2^)/3'
_refine_ls_weighting_scheme calc
_refine_ls_wR_factor_gt 0.1305
_refine_ls_wR_factor_ref 0.1765
_reflns_number_gt 2956
_reflns_number_total 4892
_reflns_threshold_expression >2sigma(I)
_cod_data_source_file c3ce40130h.txt
_cod_data_source_block 4
_cod_original_cell_volume 2694.13(8)
_cod_original_sg_symbol_H-M P21/n
_cod_database_code 7210133

loop_
_symmetry_equiv_pos_as_xyz
'x, y, z'
'-x+1/2, y+1/2, -z+1/2'
'-x, -y, -z'
'x-1/2, -y-1/2, z-1/2'

loop_
_atom_site_label
_atom_site_type_symbol
_atom_site_fract_x
_atom_site_fract_y
_atom_site_fract_z
_atom_site_U_iso_or_equiv
_atom_site_adp_type
_atom_site_occupancy
_atom_site_symmetry_multiplicity
_atom_site_calc_flag
_atom_site_refinement_flags
C1 C 0.41443(13) -0.0011(3) 0.37560(12) 0.0533(6) Uani 1 1 d .
C2 C 0.45933(14) -0.1535(4) 0.40852(13) 0.0579(6) Uani 1 1 d .
C3 C 0.53384(15) -0.1283(5) 0.43458(15) 0.0755(8) Uani 1 1 d .
H3 H 0.5642 -0.2278 0.4565 0.091 Uiso 1 1 calc R
C4 C 0.56403(17) 0.0397(5) 0.42889(16) 0.0837(9) Uani 1 1 d .
H4 H 0.6142 0.0532 0.4473 0.100 Uiso 1 1 calc R
C5 C 0.52019(17) 0.1880(5) 0.39605(16) 0.0796(9) Uani 1 1 d .
H5 H 0.5405 0.3013 0.3914 0.096 Uiso 1 1 calc R
C6 C 0.44607(15) 0.1679(4) 0.37013(14) 0.0653(7) Uani 1 1 d .
H6 H 0.4166 0.2691 0.3486 0.078 Uiso 1 1 calc R
C7 C 0.33589(13) -0.0219(3) 0.34789(12) 0.0528(6) Uani 1 1 d .
H7 H 0.3189 -0.1439 0.3432 0.063 Uiso 1 1 calc R
C8 C 0.28543(13) 0.1095(3) 0.32849(12) 0.0521(6) Uani 1 1 d .
H8 H 0.2992 0.2341 0.3310 0.062 Uiso 1 1 calc R
C9 C 0.20788(13) 0.0618(3) 0.30306(12) 0.0484(6) Uani 1 1 d .
C10 C 0.08667(13) 0.2056(3) 0.27747(12) 0.0483(6) Uani 1 1 d .
C11 C 0.05165(13) 0.3766(3) 0.26699(12) 0.0526(6) Uani 1 1 d .
H11 H 0.0784 0.4858 0.2729 0.063 Uiso 1 1 calc R
C12 C -0.02240(13) 0.3870(3) 0.24792(12) 0.0526(6) Uani 1 1 d .
H12 H -0.0451 0.5026 0.2413 0.063 Uiso 1 1 calc R
C13 C -0.06249(13) 0.2260(3) 0.23876(12) 0.0517(6) Uani 1 1 d .
C14 C -0.02775(14) 0.0564(4) 0.25005(16) 0.0712(8) Uani 1 1 d .
H14 H -0.0545 -0.0526 0.2449 0.085 Uiso 1 1 calc R
C15 C 0.04634(14) 0.0456(3) 0.26898(15) 0.0683(8) Uani 1 1 d .
H15 H 0.0689 -0.0702 0.2760 0.082 Uiso 1 1 calc R
C16 C 0.42881(16) -0.3407(4) 0.41531(16) 0.0768(8) Uani 1 1 d .
H16A H 0.4678 -0.4275 0.4370 0.115 Uiso 1 1 calc R
H16B H 0.3978 -0.3850 0.3688 0.115 Uiso 1 1 calc R
H16C H 0.4013 -0.3291 0.4445 0.115 Uiso 1 1 calc R
O1 O 0.18515(8) -0.1006(2) 0.28881(9) 0.0591(5) Uani 1 1 d .
O2 O -0.13667(9) 0.2261(2) 0.21910(9) 0.0647(5) Uani 1 1 d .
H2 H -0.1516 0.3338 0.2137 0.097 Uiso 1 1 calc R
C17 C 0.63578(13) 0.1426(3) 0.10555(13) 0.0539(6) Uani 1 1 d .
C18 C 0.60734(13) -0.0124(4) 0.06144(13) 0.0587(6) Uani 1 1 d .
C19 C 0.58546(14) 0.0104(5) -0.01210(15) 0.0716(8) Uani 1 1 d .
H19 H 0.5666 -0.0912 -0.0420 0.086 Uiso 1 1 calc R
C20 C 0.59108(16) 0.1789(5) -0.04135(16) 0.0805(9) Uani 1 1 d .
H20 H 0.5759 0.1905 -0.0906 0.097 Uiso 1 1 calc R
C21 C 0.61904(17) 0.3300(5) 0.00176(16) 0.0819(9) Uani 1 1 d .
H21 H 0.6228 0.4444 -0.0180 0.098 Uiso 1 1 calc R
C22 C 0.64149(15) 0.3114(4) 0.07449(14) 0.0698(8) Uani 1 1 d .
H22 H 0.6609 0.4141 0.1036 0.084 Uiso 1 1 calc R
C23 C 0.65866(12) 0.1252(3) 0.18262(13) 0.0554(6) Uani 1 1 d .
H23 H 0.6634 0.0039 0.2001 0.066 Uiso 1 1 calc R
C24 C 0.67364(13) 0.2591(3) 0.23108(12) 0.0549(6) Uani 1 1 d .
H24 H 0.6715 0.3827 0.2167 0.066 Uiso 1 1 calc R
C25 C 0.69352(12) 0.2173(3) 0.30716(12) 0.0511(6) Uani 1 1 d .
C26 C 0.71984(12) 0.3717(3) 0.42445(12) 0.0484(6) Uani 1 1 d .
C27 C 0.70839(14) 0.5377(3) 0.45327(13) 0.0596(7) Uani 1 1 d .
H27 H 0.6891 0.6395 0.4236 0.071 Uiso 1 1 calc R
C28 C 0.72527(15) 0.5535(3) 0.52535(13) 0.0624(7) Uani 1 1 d .
H28 H 0.7172 0.6658 0.5439 0.075 Uiso 1 1 calc R
C29 C 0.75404(13) 0.4046(3) 0.57038(12) 0.0509(6) Uani 1 1 d .
C30 C 0.76570(13) 0.2394(3) 0.54193(12) 0.0535(6) Uani 1 1 d .
H30 H 0.7852 0.1381 0.5719 0.064 Uiso 1 1 calc R
C31 C 0.74877(13) 0.2221(3) 0.46945(12) 0.0542(6) Uani 1 1 d .
H31 H 0.7569 0.1097 0.4510 0.065 Uiso 1 1 calc R
C32 C 0.59971(16) -0.1999(4) 0.09044(15) 0.0774(8) Uani 1 1 d .
H32A H 0.5751 -0.2834 0.0516 0.116 Uiso 1 1 calc R
H32B H 0.5722 -0.1875 0.1196 0.116 Uiso 1 1 calc R
H32C H 0.6469 -0.2486 0.1187 0.116 Uiso 1 1 calc R
N1 N 0.16289(10) 0.2078(3) 0.29689(10) 0.0525(5) Uani 1 1 d .
H1 H 0.1831 0.3159 0.3059 0.063 Uiso 1 1 calc R
N17 N 0.70307(10) 0.3673(3) 0.34995(10) 0.0529(5) Uani 1 1 d .
H17 H 0.6984 0.4741 0.3294 0.064 Uiso 1 1 calc R
O17 O 0.70011(9) 0.0554(2) 0.33033(9) 0.0639(5) Uani 1 1 d .
O18 O 0.76983(9) 0.4272(2) 0.64197(8) 0.0612(5) Uani 1 1 d .
H18 H 0.7866 0.3298 0.6631 0.092 Uiso 1 1 calc R

loop_
_atom_site_aniso_label
_atom_site_aniso_U_11
_atom_site_aniso_U_22
_atom_site_aniso_U_33
_atom_site_aniso_U_23
_atom_site_aniso_U_13
_atom_site_aniso_U_12
C1 0.0601(15) 0.0453(14) 0.0545(14) -0.0041(11) 0.0227(11) 0.0004(12)
C2 0.0635(16) 0.0546(16) 0.0544(15) 0.0003(12) 0.0218(12) 0.0061(13)
C3 0.0608(17) 0.087(2) 0.0734(19) 0.0003(16) 0.0206(14) 0.0101(16)
C4 0.0603(18) 0.103(3) 0.084(2) -0.0108(19) 0.0247(16) -0.0111(18)
C5 0.077(2) 0.077(2) 0.088(2) -0.0125(17) 0.0364(17) -0.0194(17)
C6 0.0698(18) 0.0533(17) 0.0751(18) -0.0078(13) 0.0308(14) -0.0070(13)
C7 0.0587(14) 0.0416(14) 0.0565(14) 0.0006(11) 0.0209(11) 0.0001(11)
C8 0.0609(15) 0.0402(14) 0.0560(14) 0.0012(11) 0.0239(11) -0.0018(11)
C9 0.0604(15) 0.0385(14) 0.0450(13) 0.0013(10) 0.0192(11) 0.0049(11)
C10 0.0554(14) 0.0380(13) 0.0495(13) 0.0008(10) 0.0184(10) 0.0033(11)
C11 0.0639(15) 0.0377(14) 0.0556(14) 0.0022(11) 0.0227(11) -0.0011(11)
C12 0.0599(15) 0.0366(14) 0.0589(15) 0.0013(11) 0.0209(12) 0.0039(11)
C13 0.0524(14) 0.0456(14) 0.0560(14) -0.0053(11) 0.0200(11) 0.0007(11)
C14 0.0594(16) 0.0369(15) 0.113(2) -0.0055(14) 0.0298(15) 0.0000(12)
C15 0.0625(17) 0.0352(15) 0.103(2) -0.0019(14) 0.0280(15) 0.0022(12)
C16 0.086(2) 0.0535(18) 0.083(2) 0.0100(15) 0.0250(16) 0.0140(15)
O1 0.0635(10) 0.0368(10) 0.0689(11) -0.0061(8) 0.0173(8) -0.0011(8)
O2 0.0564(10) 0.0456(10) 0.0844(13) -0.0069(9) 0.0195(9) 0.0017(8)
C17 0.0587(15) 0.0500(15) 0.0526(14) -0.0055(12) 0.0216(11) -0.0009(12)
C18 0.0584(15) 0.0567(16) 0.0598(16) -0.0091(13) 0.0219(12) 0.0011(12)
C19 0.0694(18) 0.080(2) 0.0636(18) -0.0175(16) 0.0239(14) -0.0039(15)
C20 0.084(2) 0.102(3) 0.0532(17) -0.0051(17) 0.0247(15) -0.0096(18)
C21 0.101(2) 0.081(2) 0.0624(19) 0.0040(16) 0.0308(16) -0.0111(18)
C22 0.090(2) 0.0588(18) 0.0579(17) -0.0019(13) 0.0257(14) -0.0088(15)
C23 0.0627(15) 0.0470(15) 0.0547(15) -0.0002(11) 0.0213(12) 0.0039(12)
C24 0.0634(16) 0.0465(15) 0.0511(14) 0.0012(11) 0.0184(11) 0.0007(11)
C25 0.0506(13) 0.0442(15) 0.0533(14) -0.0032(11) 0.0147(10) -0.0027(11)
C26 0.0519(13) 0.0437(14) 0.0471(13) -0.0030(10) 0.0168(10) -0.0036(11)
C27 0.0769(17) 0.0421(15) 0.0554(15) 0.0019(11) 0.0214(12) 0.0048(12)
C28 0.0873(19) 0.0392(15) 0.0576(16) -0.0035(12) 0.0252(13) 0.0046(13)
C29 0.0615(14) 0.0412(14) 0.0492(14) -0.0040(11) 0.0210(11) -0.0073(11)
C30 0.0650(15) 0.0403(14) 0.0535(14) 0.0022(11) 0.0215(11) 0.0003(11)
C31 0.0659(15) 0.0431(14) 0.0535(15) 0.0007(11) 0.0235(12) 0.0050(11)
C32 0.084(2) 0.0542(18) 0.085(2) -0.0137(15) 0.0244(16) -0.0058(15)
N1 0.0562(12) 0.0351(11) 0.0632(13) -0.0009(9) 0.0201(9) -0.0009(9)
N17 0.0646(12) 0.0407(11) 0.0500(12) -0.0012(9) 0.0188(9) -0.0017(9)
O17 0.0806(12) 0.0412(10) 0.0592(11) -0.0001(8) 0.0161(9) -0.0012(8)
O18 0.0857(12) 0.0433(10) 0.0507(10) -0.0036(7) 0.0227(9) -0.0033(8)

loop_
_atom_type_symbol
_atom_type_description
_atom_type_scat_dispersion_real
_atom_type_scat_dispersion_imag
_atom_type_scat_source
C C 0.0181 0.0091 'International Tables Vol C Tables 4.2.6.8 and 6.1.1.4'
H H 0.0000 0.0000 'International Tables Vol C Tables 4.2.6.8 and 6.1.1.4'
N N 0.0311 0.0180 'International Tables Vol C Tables 4.2.6.8 and 6.1.1.4'
O O 0.0492 0.0322 'International Tables Vol C Tables 4.2.6.8 and 6.1.1.4'

loop_
_geom_angle_atom_site_label_1
_geom_angle_atom_site_label_2
_geom_angle_atom_site_label_3
_geom_angle
C6 C1 C2 119.2(2)
C6 C1 C7 121.0(2)
C2 C1 C7 119.8(2)
C3 C2 C1 118.2(3)
C3 C2 C16 119.8(3)
C1 C2 C16 122.0(2)
C4 C3 C2 121.8(3)
C4 C3 H3 119.1
C2 C3 H3 119.1
C3 C4 C5 120.1(3)
C3 C4 H4 120.0
C5 C4 H4 120.0
C4 C5 C6 119.6(3)
C4 C5 H5 120.2
C6 C5 H5 120.2
C5 C6 C1 121.2(3)
C5 C6 H6 119.4
C1 C6 H6 119.4
C8 C7 C1 128.7(2)
C8 C7 H7 115.6
C1 C7 H7 115.6
C7 C8 C9 121.1(2)
C7 C8 H8 119.4
C9 C8 H8 119.4
O1 C9 N1 122.2(2)
O1 C9 C8 122.6(2)
N1 C9 C8 115.2(2)
C15 C10 C11 118.7(2)
C15 C10 N1 124.0(2)
C11 C10 N1 117.2(2)
C12 C11 C10 120.9(2)
C12 C11 H11 119.5
C10 C11 H11 119.5
C13 C12 C11 119.9(2)
C13 C12 H12 120.0
C11 C12 H12 120.0
C14 C13 C12 119.2(2)
C14 C13 O2 117.8(2)
C12 C13 O2 123.0(2)
C13 C14 C15 121.0(2)
C13 C14 H14 119.5
C15 C14 H14 119.5
C10 C15 C14 120.2(2)
C10 C15 H15 119.9
C14 C15 H15 119.9
C2 C16 H16A 109.5
C2 C16 H16B 109.5
H16A C16 H16B 109.5
C2 C16 H16C 109.5
H16A C16 H16C 109.5
H16B C16 H16C 109.5
C13 O2 H2 109.5
C22 C17 C18 118.9(2)
C22 C17 C23 121.1(2)
C18 C17 C23 119.9(2)
C19 C18 C17 118.2(3)
C19 C18 C32 119.4(2)
C17 C18 C32 122.5(2)
C20 C19 C18 121.7(3)
C20 C19 H19 119.2
C18 C19 H19 119.2
C21 C20 C19 120.1(3)
C21 C20 H20 120.0
C19 C20 H20 120.0
C20 C21 C22 119.5(3)
C20 C21 H21 120.2
C22 C21 H21 120.2
C21 C22 C17 121.6(3)
C21 C22 H22 119.2
C17 C22 H22 119.2
C24 C23 C17 128.6(2)
C24 C23 H23 115.7
C17 C23 H23 115.7
C23 C24 C25 121.7(2)
C23 C24 H24 119.1
C25 C24 H24 119.1
O17 C25 N17 122.2(2)
O17 C25 C24 122.4(2)
N17 C25 C24 115.4(2)
C31 C26 C27 118.8(2)
C31 C26 N17 123.6(2)
C27 C26 N17 117.6(2)
C28 C27 C26 120.7(2)
C28 C27 H27 119.6
C26 C27 H27 119.6
C27 C28 C29 120.6(2)
C27 C28 H28 119.7
C29 C28 H28 119.7
O18 C29 C28 118.5(2)
O18 C29 C30 122.7(2)
C28 C29 C30 118.8(2)
C29 C30 C31 121.0(2)
C29 C30 H30 119.5
C31 C30 H30 119.5
C26 C31 C30 120.1(2)
C26 C31 H31 120.0
C30 C31 H31 120.0
C18 C32 H32A 109.5
C18 C32 H32B 109.5
H32A C32 H32B 109.5
C18 C32 H32C 109.5
H32A C32 H32C 109.5
H32B C32 H32C 109.5
C9 N1 C10 128.4(2)
C9 N1 H1 115.8
C10 N1 H1 115.8
C25 N17 C26 128.4(2)
C25 N17 H17 115.8
C26 N17 H17 115.8
C29 O18 H18 109.5

loop_
_geom_bond_atom_site_label_1
_geom_bond_atom_site_label_2
_geom_bond_distance
C1 C6 1.393(3)
C1 C2 1.407(3)
C1 C7 1.457(3)
C2 C3 1.387(3)
C2 C16 1.504(4)
C3 C4 1.373(4)
C3 H3 0.9300
C4 C5 1.374(4)
C4 H4 0.9300
C5 C6 1.376(4)
C5 H5 0.9300
C6 H6 0.9300
C7 C8 1.324(3)
C7 H7 0.9300
C8 C9 1.474(3)
C8 H8 0.9300
C9 O1 1.243(3)
C9 N1 1.355(3)
C10 C15 1.375(3)
C10 C11 1.387(3)
C10 N1 1.421(3)
C11 C12 1.382(3)
C11 H11 0.9300
C12 C13 1.377(3)
C12 H12 0.9300
C13 C14 1.375(3)
C13 O2 1.381(3)
C14 C15 1.383(3)
C14 H14 0.9300
C15 H15 0.9300
C16 H16A 0.9600
C16 H16B 0.9600
C16 H16C 0.9600
O2 H2 0.8200
C17 C22 1.391(3)
C17 C18 1.402(3)
C17 C23 1.458(3)
C18 C19 1.395(4)
C18 C32 1.500(3)
C19 C20 1.371(4)
C19 H19 0.9300
C20 C21 1.368(4)
C20 H20 0.9300
C21 C22 1.375(4)
C21 H21 0.9300
C22 H22 0.9300
C23 C24 1.324(3)
C23 H23 0.9300
C24 C25 1.472(3)
C24 H24 0.9300
C25 O17 1.240(3)
C25 N17 1.350(3)
C26 C31 1.382(3)
C26 C27 1.386(3)
C26 N17 1.420(3)
C27 C28 1.376(3)
C27 H27 0.9300
C28 C29 1.378(3)
C28 H28 0.9300
C29 O18 1.375(3)
C29 C30 1.378(3)
C30 C31 1.385(3)
C30 H30 0.9300
C31 H31 0.9300
C32 H32A 0.9600
C32 H32B 0.9600
C32 H32C 0.9600
N1 H1 0.8600
N17 H17 0.8600
O18 H18 0.8200

loop_
_geom_torsion_atom_site_label_1
_geom_torsion_atom_site_label_2
_geom_torsion_atom_site_label_3
_geom_torsion_atom_site_label_4
_geom_torsion
C6 C1 C2 C3 0.3(3)
C7 C1 C2 C3 -179.7(2)
C6 C1 C2 C16 -179.1(2)
C7 C1 C2 C16 0.9(4)
C1 C2 C3 C4 0.0(4)
C16 C2 C3 C4 179.4(3)
C2 C3 C4 C5 -0.7(5)
C3 C4 C5 C6 1.2(5)
C4 C5 C6 C1 -0.9(4)
C2 C1 C6 C5 0.2(4)
C7 C1 C6 C5 -179.8(2)
C6 C1 C7 C8 -14.7(4)
C2 C1 C7 C8 165.3(2)
C1 C7 C8 C9 -178.5(2)
C7 C8 C9 O1 -10.5(3)
C7 C8 C9 N1 168.9(2)
C15 C10 C11 C12 -0.4(4)
N1 C10 C11 C12 179.92(19)
C10 C11 C12 C13 -0.3(4)
C11 C12 C13 C14 1.2(4)
C11 C12 C13 O2 -179.4(2)
C12 C13 C14 C15 -1.3(4)
O2 C13 C14 C15 179.2(2)
C11 C10 C15 C14 0.3(4)
N1 C10 C15 C14 179.9(2)
C13 C14 C15 C10 0.6(4)
C22 C17 C18 C19 -0.4(4)
C23 C17 C18 C19 179.4(2)
C22 C17 C18 C32 179.6(2)
C23 C17 C18 C32 -0.5(4)
C17 C18 C19 C20 -0.2(4)
C32 C18 C19 C20 179.8(3)
C18 C19 C20 C21 0.3(4)
C19 C20 C21 C22 0.1(5)
C20 C21 C22 C17 -0.7(4)
C18 C17 C22 C21 0.9(4)
C23 C17 C22 C21 -179.0(2)
C22 C17 C23 C24 13.8(4)
C18 C17 C23 C24 -166.1(2)
C17 C23 C24 C25 177.6(2)
C23 C24 C25 O17 2.9(4)
C23 C24 C25 N17 -176.1(2)
C31 C26 C27 C28 -0.2(4)
N17 C26 C27 C28 -178.2(2)
C26 C27 C28 C29 0.1(4)
C27 C28 C29 O18 -179.8(2)
C27 C28 C29 C30 0.1(4)
O18 C29 C30 C31 179.7(2)
C28 C29 C30 C31 -0.2(4)
C27 C26 C31 C30 0.1(4)
N17 C26 C31 C30 178.0(2)
C29 C30 C31 C26 0.1(4)
O1 C9 N1 C10 2.9(4)
C8 C9 N1 C10 -176.5(2)
C15 C10 N1 C9 7.6(4)
C11 C10 N1 C9 -172.8(2)
O17 C25 N17 C26 -1.4(4)
C24 C25 N17 C26 177.7(2)
C31 C26 N17 C25 18.7(4)
C27 C26 N17 C25 -163.4(2)
